data_7238844
loop_
_publ_author_name
'Li, Cheng-Peng'
'Chen, Jing'
'Liu, Peng-Wen'
'Du, Miao'

_publ_section_title
;
 Structural diversity and fluorescent properties of CdII coordination
 polymers with 5-halonicotinates regulated by solvent and ligand
 halogen-substituting effect
;
_journal_issue 45
_journal_name_full CrystEngComm
_journal_page_first 9713
_journal_paper_doi 10.1039/c3ce41116h
_journal_volume 15
_journal_year 2013
_chemical_formula_sum 'C12 H6 Cd F2 N2 O4'
_chemical_formula_weight 392.59
_space_group_IT_number 15
_space_group_name_Hall '-C 2yc'
_space_group_name_H-M_alt 'C 1 2/c 1'
_symmetry_cell_setting monoclinic
_symmetry_space_group_name_H-M 'C 1 2/c 1'
_atom_sites_solution_hydrogens geom
_atom_sites_solution_primary direct
_atom_sites_solution_secondary difmap
_audit_creation_method SHELXL-97
_cell_angle_alpha 90.00
_cell_angle_beta 113.6880(10)
_cell_angle_gamma 90.00
_cell_formula_units_Z 4
_cell_length_a 15.1219(8)
_cell_length_b 9.4338(5)
_cell_length_c 9.0516(5)
_cell_measurement_reflns_used 2774
_cell_measurement_temperature 296(2)
_cell_measurement_theta_max 30.44
_cell_measurement_theta_min 2.61
_cell_volume 1182.48(11)
_computing_cell_refinement 'Bruker SMART'
_computing_data_collection 'Bruker SMART'
_computing_data_reduction 'Bruker SAINT'
_computing_molecular_graphics 'Bruker SHELXTL'
_computing_publication_material 'Bruker SHELXTL'
_computing_structure_refinement 'SHELXL-97 (Sheldrick, 1997)'
_computing_structure_solution 'SHELXS-97 (Sheldrick, 1990)'
_diffrn_ambient_temperature 296(2)
_diffrn_measured_fraction_theta_full 0.999
_diffrn_measured_fraction_theta_max 0.999
_diffrn_measurement_device_type 'CCD area detector'
_diffrn_measurement_method 'phi and omega scans'
_diffrn_radiation_monochromator graphite
_diffrn_radiation_source 'fine-focus sealed tube'
_diffrn_radiation_type MoK\a
_diffrn_radiation_wavelength 0.71073
_diffrn_reflns_av_R_equivalents 0.0152
_diffrn_reflns_av_sigmaI/netI 0.0166
_diffrn_reflns_limit_h_max 17
_diffrn_reflns_limit_h_min -17
_diffrn_reflns_limit_k_max 11
_diffrn_reflns_limit_k_min -6
_diffrn_reflns_limit_l_max 10
_diffrn_reflns_limit_l_min -10
_diffrn_reflns_number 2948
_diffrn_reflns_theta_full 25.03
_diffrn_reflns_theta_max 25.03
_diffrn_reflns_theta_min 2.61
_exptl_absorpt_coefficient_mu 1.892
_exptl_absorpt_correction_T_max 0.6809
_exptl_absorpt_correction_T_min 0.5827
_exptl_absorpt_correction_type multi-scan
_exptl_absorpt_process_details SADABS
_exptl_crystal_colour COLORLESS
_exptl_crystal_density_diffrn 2.205
_exptl_crystal_density_meas ?
_exptl_crystal_density_method 'not measured'
_exptl_crystal_description BLOCK
_exptl_crystal_F_000 760
_exptl_crystal_size_max 0.32
_exptl_crystal_size_mid 0.28
_exptl_crystal_size_min 0.22
_refine_diff_density_max 0.717
_refine_diff_density_min -0.527
_refine_diff_density_rms 0.094
_refine_ls_extinction_method none
_refine_ls_goodness_of_fit_ref 1.094
_refine_ls_hydrogen_treatment constr
_refine_ls_matrix_type full
_refine_ls_number_parameters 96
_refine_ls_number_reflns 1053
_refine_ls_number_restraints 0
_refine_ls_restrained_S_all 1.094
_refine_ls_R_factor_all 0.0185
_refine_ls_R_factor_gt 0.0180
_refine_ls_shift/su_max 0.000
_refine_ls_shift/su_mean 0.000
_refine_ls_structure_factor_coef Fsqd
_refine_ls_weighting_details 'calc w=1/[\s^2^(Fo^2^)+(0.0191P)^2^+2.6697P] where P=(Fo^2^+2Fc^2^)/3'
_refine_ls_weighting_scheme calc
_refine_ls_wR_factor_gt 0.0435
_refine_ls_wR_factor_ref 0.0439
_reflns_number_gt 1030
_reflns_number_total 1053
_reflns_threshold_expression >2sigma(I)
_cod_data_source_file c3ce41116h.txt
_cod_data_source_block 2
_cod_depositor_comments
;
The following automatic conversions were performed:

data item '_exptl_absorpt_correction_type' value 'MULTI-SCAN' was
changed to 'multi-scan' in accordance with the
/home/saulius/struct/COD-crude-data/automatic-downloads/DataCite-retrospective/RSC/depositions/lib/dictionaries/cif_core.dic
dictionary named 'cif_core.dic' version 2.4.2 last updated on
2011-04-26.

data item '_symmetry_cell_setting' value 'Monoclinic' was changed to
'monoclinic' in accordance with the
/home/saulius/struct/COD-crude-data/automatic-downloads/DataCite-retrospective/RSC/depositions/lib/dictionaries/cif_core.dic
dictionary named 'cif_core.dic' version 2.4.2 last updated on
2011-04-26.

data item '_exptl_crystal_density_meas' value 'NONE' was changed to
'?' -- the value is perceived as not measured.

Automatic conversion script
Id: cif_fix_values 6909 2019-04-08 15:41:33Z antanas 
;
_cod_original_sg_symbol_H-M C2/c
_cod_database_code 7238844

loop_
_symmetry_equiv_pos_as_xyz
'x, y, z'
'-x, y, -z+1/2'
'x+1/2, y+1/2, z'
'-x+1/2, y+1/2, -z+1/2'
'-x, -y, -z'
'x, -y, z-1/2'
'-x+1/2, -y+1/2, -z'
'x+1/2, -y+1/2, z-1/2'

loop_
_atom_site_label
_atom_site_type_symbol
_atom_site_fract_x
_atom_site_fract_y
_atom_site_fract_z
_atom_site_U_iso_or_equiv
_atom_site_adp_type
_atom_site_occupancy
_atom_site_symmetry_multiplicity
_atom_site_calc_flag
_atom_site_refinement_flags
Cd1 Cd 0.5000 0.38181(2) 0.7500 0.01972(10) Uani 1 2 d S
F1 F 0.10625(15) 0.4206(3) -0.1880(2) 0.0741(8) Uani 1 1 d .
O1 O 0.37659(12) 0.3579(2) 0.4966(2) 0.0315(4) Uani 1 1 d .
O2 O 0.41856(12) 0.4354(2) 0.3012(2) 0.0328(4) Uani 1 1 d .
N1 N 0.10014(14) 0.2636(2) 0.1672(2) 0.0279(5) Uani 1 1 d .
C1 C 0.35974(17) 0.3893(2) 0.3531(3) 0.0217(5) Uani 1 1 d .
C2 C 0.25720(17) 0.3633(2) 0.2302(3) 0.0223(5) Uani 1 1 d .
C3 C 0.2292(2) 0.4104(3) 0.0731(3) 0.0332(6) Uani 1 1 d .
H3 H 0.2714 0.4598 0.0403 0.040 Uiso 1 1 calc R
C4 C 0.1362(2) 0.3808(3) -0.0321(3) 0.0407(8) Uani 1 1 d .
C5 C 0.07332(19) 0.3091(3) 0.0156(3) 0.0371(7) Uani 1 1 d .
H5 H 0.0107 0.2918 -0.0590 0.044 Uiso 1 1 calc R
C6 C 0.19101(17) 0.2907(3) 0.2709(3) 0.0264(5) Uani 1 1 d .
H6 H 0.2106 0.2586 0.3765 0.032 Uiso 1 1 calc R

loop_
_atom_site_aniso_label
_atom_site_aniso_U_11
_atom_site_aniso_U_22
_atom_site_aniso_U_33
_atom_site_aniso_U_23
_atom_site_aniso_U_13
_atom_site_aniso_U_12
Cd1 0.01176(14) 0.02836(16) 0.01825(14) 0.000 0.00519(10) 0.000
F1 0.0540(12) 0.1145(18) 0.0287(9) 0.0300(11) -0.0095(9) -0.0430(12)
O1 0.0179(9) 0.0534(12) 0.0198(9) 0.0005(8) 0.0040(7) -0.0059(8)
O2 0.0203(9) 0.0419(11) 0.0365(10) 0.0058(9) 0.0119(8) -0.0072(8)
N1 0.0190(10) 0.0372(12) 0.0233(11) 0.0024(9) 0.0041(9) -0.0061(9)
C1 0.0158(12) 0.0253(12) 0.0225(13) -0.0011(9) 0.0061(10) -0.0007(9)
C2 0.0182(12) 0.0261(13) 0.0217(12) -0.0019(10) 0.0070(10) -0.0024(10)
C3 0.0286(14) 0.0414(16) 0.0269(14) 0.0048(11) 0.0084(12) -0.0113(12)
C4 0.0354(16) 0.0545(19) 0.0222(14) 0.0126(12) 0.0010(12) -0.0147(13)
C5 0.0230(13) 0.0492(17) 0.0270(14) 0.0094(12) -0.0025(11) -0.0119(12)
C6 0.0200(12) 0.0360(14) 0.0205(12) 0.0037(10) 0.0053(10) -0.0040(10)

loop_
_atom_type_symbol
_atom_type_description
_atom_type_scat_dispersion_real
_atom_type_scat_dispersion_imag
_atom_type_scat_source
C C 0.0033 0.0016 'International Tables Vol C Tables 4.2.6.8 and 6.1.1.4'
H H 0.0000 0.0000 'International Tables Vol C Tables 4.2.6.8 and 6.1.1.4'
N N 0.0061 0.0033 'International Tables Vol C Tables 4.2.6.8 and 6.1.1.4'
O O 0.0106 0.0060 'International Tables Vol C Tables 4.2.6.8 and 6.1.1.4'
F F 0.0171 0.0103 'International Tables Vol C Tables 4.2.6.8 and 6.1.1.4'
Cd Cd -0.8075 1.2024 'International Tables Vol C Tables 4.2.6.8 and 6.1.1.4'

loop_
_geom_angle_atom_site_label_1
_geom_angle_atom_site_label_2
_geom_angle_atom_site_label_3
_geom_angle
_geom_angle_site_symmetry_1
_geom_angle_site_symmetry_3
O2 Cd1 O2 81.27(10) 5_666 6_566
O2 Cd1 O1 99.16(6) 5_666 .
O2 Cd1 O1 89.35(7) 6_566 .
O2 Cd1 O1 89.35(7) 5_666 2_656
O2 Cd1 O1 99.16(6) 6_566 2_656
O1 Cd1 O1 168.82(10) . 2_656
O2 Cd1 N1 84.69(7) 5_666 8_556
O2 Cd1 N1 165.58(8) 6_566 8_556
O1 Cd1 N1 89.64(7) . 8_556
O1 Cd1 N1 83.91(6) 2_656 8_556
O2 Cd1 N1 165.58(7) 5_666 7_556
O2 Cd1 N1 84.69(7) 6_566 7_556
O1 Cd1 N1 83.91(7) . 7_556
O1 Cd1 N1 89.64(7) 2_656 7_556
N1 Cd1 N1 109.50(11) 8_556 7_556
C1 O1 Cd1 138.64(16) . .
C1 O2 Cd1 150.88(18) . 5_666
C5 N1 C6 117.4(2) . .
C5 N1 Cd1 122.71(16) . 7_556
C6 N1 Cd1 119.55(16) . 7_556
O2 C1 O1 126.7(2) . .
O2 C1 C2 117.1(2) . .
O1 C1 C2 116.2(2) . .
C6 C2 C3 118.6(2) . .
C6 C2 C1 121.4(2) . .
C3 C2 C1 120.0(2) . .
C4 C3 C2 116.9(2) . .
C4 C3 H3 121.5 . .
C2 C3 H3 121.5 . .
F1 C4 C5 118.9(2) . .
F1 C4 C3 119.2(3) . .
C5 C4 C3 121.9(3) . .
N1 C5 C4 121.3(2) . .
N1 C5 H5 119.3 . .
C4 C5 H5 119.3 . .
N1 C6 C2 123.9(2) . .
N1 C6 H6 118.1 . .
C2 C6 H6 118.1 . .

loop_
_geom_bond_atom_site_label_1
_geom_bond_atom_site_label_2
_geom_bond_distance
_geom_bond_site_symmetry_2
Cd1 O2 2.2723(18) 5_666
Cd1 O2 2.2723(18) 6_566
Cd1 O1 2.3140(17) .
Cd1 O1 2.3140(17) 2_656
Cd1 N1 2.376(2) 8_556
Cd1 N1 2.376(2) 7_556
F1 C4 1.350(3) .
O1 C1 1.255(3) .
O2 C1 1.240(3) .
O2 Cd1 2.2723(18) 5_666
N1 C5 1.336(3) .
N1 C6 1.341(3) .
N1 Cd1 2.376(2) 7_556
C1 C2 1.522(3) .
C2 C6 1.380(3) .
C2 C3 1.384(4) .
C3 C4 1.374(4) .
C3 H3 0.9300 .
C4 C5 1.370(4) .
C5 H5 0.9300 .
C6 H6 0.9300 .

loop_
_geom_torsion_atom_site_label_1
_geom_torsion_atom_site_label_2
_geom_torsion_atom_site_label_3
_geom_torsion_atom_site_label_4
_geom_torsion
_geom_torsion_site_symmetry_1
O2 Cd1 O1 C1 21.1(3) 5_666
O2 Cd1 O1 C1 102.2(3) 6_566
O1 Cd1 O1 C1 -118.1(3) 2_656
N1 Cd1 O1 C1 -63.5(3) 8_556
N1 Cd1 O1 C1 -173.1(3) 7_556
Cd1 O2 C1 O1 -85.2(4) 5_666
Cd1 O2 C1 C2 97.0(4) 5_666
Cd1 O1 C1 O2 9.7(4) .
Cd1 O1 C1 C2 -172.42(17) .
O2 C1 C2 C6 169.1(2) .
O1 C1 C2 C6 -9.0(4) .
O2 C1 C2 C3 -9.7(4) .
O1 C1 C2 C3 172.3(2) .
C6 C2 C3 C4 0.0(4) .
C1 C2 C3 C4 178.8(3) .
C2 C3 C4 F1 -178.0(3) .
C2 C3 C4 C5 0.5(5) .
C6 N1 C5 C4 0.0(4) .
Cd1 N1 C5 C4 -173.4(2) 7_556
F1 C4 C5 N1 178.0(3) .
C3 C4 C5 N1 -0.5(5) .
C5 N1 C6 C2 0.6(4) .
Cd1 N1 C6 C2 174.2(2) 7_556
C3 C2 C6 N1 -0.6(4) .
C1 C2 C6 N1 -179.3(2) .
